data_1560067
loop_
_publ_author_name
'Rajkumar, Madhu'
'Desiraju, Gautam R.'

_publ_section_title
;
 Quaternary and quinary molecular solids based on structural inequivalence
 and combinatorial approaches: 2-nitroresorcinol and
 4,6-dichlororesorcinol
;
_journal_issue 2
_journal_name_full IUCrJ
_journal_page_first 178
_journal_page_last 185
_journal_paper_doi 10.1107/S2052252520016589
_journal_volume 8
_journal_year 2021
_chemical_formula_sum 'C72 H48 Cl4 N10 O4'
_chemical_formula_weight 1259.00
_space_group_crystal_system triclinic
_space_group_IT_number 2
_space_group_name_Hall '-P 1'
_space_group_name_H-M_alt 'P -1'
_atom_sites_solution_hydrogens geom
_audit_creation_method SHELXL-2018/3
_cell_angle_alpha 108.220(8)
_cell_angle_beta 104.061(7)
_cell_angle_gamma 101.072(7)
_cell_formula_units_Z 1
_cell_length_a 10.807(5)
_cell_length_b 12.145(5)
_cell_length_c 12.466(6)
_cell_measurement_reflns_used 7173
_cell_measurement_temperature 150(2)
_cell_measurement_theta_max 27.7
_cell_measurement_theta_min 3.0
_cell_volume 1442.4(11)
_computing_structure_refinement 'SHELXL-2018/3 (Sheldrick, 2018)'
_computing_structure_solution 'SHELXT 2014/5 (Sheldrick, 2014)'
_diffrn_ambient_temperature 150(2)
_diffrn_measured_fraction_theta_full 0.975
_diffrn_measured_fraction_theta_max 0.959
_diffrn_measurement_device_type 'Rigaku Mercury375R (2x2 bin mode)'
_diffrn_measurement_method 'profile data from \w-scans'
_diffrn_radiation_type MoK\a
_diffrn_radiation_wavelength 0.71075
_diffrn_reflns_av_R_equivalents 0.1036
_diffrn_reflns_av_unetI/netI 0.1296
_diffrn_reflns_Laue_measured_fraction_full 0.975
_diffrn_reflns_Laue_measured_fraction_max 0.959
_diffrn_reflns_limit_h_max 13
_diffrn_reflns_limit_h_min -14
_diffrn_reflns_limit_k_max 15
_diffrn_reflns_limit_k_min -15
_diffrn_reflns_limit_l_max 16
_diffrn_reflns_limit_l_min -16
_diffrn_reflns_number 11846
_diffrn_reflns_point_group_measured_fraction_full 0.975
_diffrn_reflns_point_group_measured_fraction_max 0.959
_diffrn_reflns_theta_full 25.242
_diffrn_reflns_theta_max 27.485
_diffrn_reflns_theta_min 3.041
_diffrn_source 'Sealed Tube'
_exptl_absorpt_coefficient_mu 0.270
_exptl_absorpt_correction_T_max 1.000
_exptl_absorpt_correction_T_min 0.413
_exptl_absorpt_correction_type multi-scan
_exptl_absorpt_process_details 'Jacobson, R. (1998) Private communication'
_exptl_crystal_colour Colorless
_exptl_crystal_density_diffrn 1.449
_exptl_crystal_description Prism
_exptl_crystal_F_000 650
_exptl_crystal_size_max 0.200
_exptl_crystal_size_mid 0.200
_exptl_crystal_size_min 0.200
_refine_diff_density_max 0.683
_refine_diff_density_min -0.668
_refine_diff_density_rms 0.102
_refine_ls_extinction_method none
_refine_ls_goodness_of_fit_ref 0.974
_refine_ls_hydrogen_treatment constr
_refine_ls_matrix_type full
_refine_ls_number_parameters 408
_refine_ls_number_reflns 6333
_refine_ls_number_restraints 0
_refine_ls_restrained_S_all 0.974
_refine_ls_R_factor_all 0.1675
_refine_ls_R_factor_gt 0.0880
_refine_ls_shift/su_max 0.000
_refine_ls_shift/su_mean 0.000
_refine_ls_structure_factor_coef Fsqd
_refine_ls_weighting_details 'w=1/[\s^2^(Fo^2^)+(0.1435P)^2^] where P=(Fo^2^+2Fc^2^)/3'
_refine_ls_weighting_scheme calc
_refine_ls_wR_factor_gt 0.2076
_refine_ls_wR_factor_ref 0.2692
_reflns_Friedel_coverage 0.000
_reflns_number_gt 3189
_reflns_number_total 6333
_reflns_threshold_expression 'I > 2\s(I)'
_cod_data_source_file yc5029.cif
_cod_data_source_block 27CRES-PHE
_cod_depositor_comments
;
The following automatic conversions were performed:

data item '_exptl_absorpt_correction_type' value 'Multi-scan' was
changed to 'multi-scan' in accordance with the
/home/data/users/saulius/crontab/automatic-downloads/rss-feeds/IUCr/lib/dictionaries/cif_core.dic
dictionary named 'cif_core.dic' version 2.4.2 last updated on
2011-04-26.

Automatic conversion script
Id: cif_fix_values 7556 2019-12-06 15:28:31Z antanas 

 Adding full bibliography for 1560041--1560072.cif.
;
_cod_original_cell_volume 1442.3(11)
_cod_database_code 1560067
_shelx_shelxl_version_number 2018/3
_shelx_space_group_comment
;
The symmetry employed for this shelxl refinement is uniquely defined
by the following loop, which should always be used as a source of
symmetry information in preference to the above space-group names.
They are only intended as comments.
;
_shelx_estimated_absorpt_t_min 0.948
_shelx_estimated_absorpt_t_max 0.948

loop_
_space_group_symop_operation_xyz
'x, y, z'
'-x, -y, -z'

loop_
_atom_site_label
_atom_site_type_symbol
_atom_site_fract_x
_atom_site_fract_y
_atom_site_fract_z
_atom_site_U_iso_or_equiv
_atom_site_adp_type
_atom_site_occupancy
_atom_site_site_symmetry_order
_atom_site_calc_flag
_atom_site_refinement_flags_posn
_atom_site_refinement_flags_adp
_atom_site_refinement_flags_occupancy
_atom_site_disorder_assembly
_atom_site_disorder_group
Cl01 Cl 0.20780(12) -0.03104(11) 0.94958(10) 0.0367(3) Uani 1 1 d . . . . .
Cl02 Cl 0.00215(12) 0.34369(11) 1.08446(10) 0.0373(4) Uani 1 1 d . . . . .
O2 O 0.0875(3) 0.4082(3) 0.9012(3) 0.0371(8) Uani 1 1 d . . . . .
H2 H 0.117313 0.425655 0.852210 0.056 Uiso 1 1 calc R U . . .
O1 O 0.2811(3) 0.0814(3) 0.7878(3) 0.0391(8) Uani 1 1 d . . . . .
H1 H 0.299973 0.115369 0.743980 0.059 Uiso 1 1 calc R U . . .
N3 N 0.3382(4) 0.2067(3) 0.6457(3) 0.0288(9) Uani 1 1 d . . . . .
N5 N 0.5352(4) 0.0651(3) 0.4295(3) 0.0310(9) Uani 1 1 d . . . . .
N1 N 0.1729(4) 0.4791(4) 0.7303(3) 0.0300(9) Uani 1 1 d . . . . .
N2 N 0.2504(4) 0.5775(4) 0.5690(3) 0.0330(9) Uani 1 1 d . . . . .
N4 N 0.4017(4) 0.3300(3) 0.4977(3) 0.0300(9) Uani 1 1 d . . . . .
C4 C 0.1097(4) 0.1615(4) 1.0051(4) 0.0303(11) Uani 1 1 d . . . . .
H4 H 0.084480 0.133461 1.060279 0.036 Uiso 1 1 calc R U . . .
C19 C 0.4272(4) 0.3175(4) 0.6922(4) 0.0282(10) Uani 1 1 d . . . . .
C7 C 0.2672(4) 0.5875(4) 0.7696(4) 0.0312(11) Uani 1 1 d . . . . .
C12 C 0.3050(5) 0.6374(4) 0.6882(4) 0.0313(11) Uani 1 1 d . . . . .
C2 C 0.1178(4) 0.3093(4) 0.9115(4) 0.0303(11) Uani 1 1 d . . . . .
C6 C 0.2161(4) 0.1434(4) 0.8543(4) 0.0297(10) Uani 1 1 d . . . . .
C34 C 0.4449(4) -0.0462(4) 0.3798(4) 0.0292(10) Uani 1 1 d . . . . .
C20 C 0.4888(4) 0.3741(4) 0.8178(4) 0.0317(11) Uani 1 1 d . . . . .
H20 H 0.470152 0.334021 0.867157 0.038 Uiso 1 1 calc R U . . .
C1 C 0.1854(4) 0.2451(4) 0.8423(4) 0.0311(11) Uani 1 1 d . . . . .
H1A H 0.210240 0.272338 0.786499 0.037 Uiso 1 1 calc R U . . .
C25 C 0.3126(4) 0.2196(4) 0.4517(4) 0.0282(10) Uani 1 1 d . . . . .
C14 C 0.0946(5) 0.4038(4) 0.4042(4) 0.0342(11) Uani 1 1 d . . . . .
H14 H 0.120403 0.434296 0.350740 0.041 Uiso 1 1 calc R U . . .
C33 C 0.5917(4) 0.1117(4) 0.5500(4) 0.0296(10) Uani 1 1 d . . . . .
C8 C 0.3297(5) 0.6544(4) 0.8945(4) 0.0324(11) Uani 1 1 d . . . . .
H8 H 0.306812 0.623307 0.948666 0.039 Uiso 1 1 calc R U . . .
C26 C 0.2500(5) 0.1620(5) 0.3257(4) 0.0359(12) Uani 1 1 d . . . . .
H26 H 0.272573 0.200565 0.276355 0.043 Uiso 1 1 calc R U . . .
C30 C 0.2769(4) 0.1556(4) 0.5252(4) 0.0292(10) Uani 1 1 d . . . . .
C24 C 0.4575(4) 0.3795(4) 0.6171(4) 0.0302(11) Uani 1 1 d . . . . .
C13 C 0.1572(4) 0.4705(4) 0.5298(4) 0.0301(10) Uani 1 1 d . . . . .
C18 C 0.1174(5) 0.4202(4) 0.6115(4) 0.0306(11) Uani 1 1 d . . . . .
C23 C 0.5509(5) 0.4977(4) 0.6709(4) 0.0353(11) Uani 1 1 d . . . . .
H23 H 0.572889 0.538429 0.623049 0.042 Uiso 1 1 calc R U . . .
C35 C 0.3822(5) -0.0987(5) 0.2544(4) 0.0370(12) Uani 1 1 d . . . . .
H35 H 0.405556 -0.057980 0.206992 0.044 Uiso 1 1 calc R U . . .
C17 C 0.0160(5) 0.3086(4) 0.5634(4) 0.0364(12) Uani 1 1 d . . . . .
H17 H -0.011629 0.275591 0.614594 0.044 Uiso 1 1 calc R U . . .
C5 C 0.1758(4) 0.1003(4) 0.9364(4) 0.0301(10) Uani 1 1 d . . . . .
C3 C 0.0803(4) 0.2642(4) 0.9932(4) 0.0324(11) Uani 1 1 d . . . . .
C21 C 0.5762(5) 0.4884(4) 0.8658(4) 0.0341(11) Uani 1 1 d . . . . .
H21 H 0.615744 0.525923 0.948190 0.041 Uiso 1 1 calc R U . . .
C15 C -0.0014(5) 0.2971(5) 0.3621(4) 0.0378(12) Uani 1 1 d . . . . .
H15 H -0.041243 0.254795 0.280259 0.045 Uiso 1 1 calc R U . . .
C32 C 0.6871(5) 0.2280(4) 0.6063(4) 0.0373(12) Uani 1 1 d . . . . .
H32 H 0.708354 0.272438 0.561282 0.045 Uiso 1 1 calc R U . . .
C29 C 0.1795(5) 0.0418(4) 0.4721(4) 0.0363(11) Uani 1 1 d . . . . .
H29 H 0.154675 0.001357 0.519275 0.044 Uiso 1 1 calc R U . . .
C16 C -0.0416(5) 0.2491(5) 0.4437(4) 0.0379(12) Uani 1 1 d . . . . .
H16 H -0.108372 0.175962 0.414034 0.045 Uiso 1 1 calc R U . . .
C11 C 0.4023(5) 0.7524(5) 0.7348(4) 0.0364(12) Uani 1 1 d . . . . .
H11 H 0.427097 0.786074 0.682931 0.044 Uiso 1 1 calc R U . . .
C9 C 0.4230(5) 0.7641(5) 0.9349(4) 0.0376(12) Uani 1 1 d . . . . .
H9 H 0.463336 0.806896 1.016689 0.045 Uiso 1 1 calc R U . . .
C31 C 0.7475(5) 0.2740(5) 0.7278(5) 0.0409(13) Uani 1 1 d . . . . .
H31 H 0.812263 0.348808 0.764881 0.049 Uiso 1 1 calc R U . . .
C36 C 0.2879(5) -0.2086(5) 0.2030(4) 0.0403(13) Uani 1 1 d . . . . .
H36 H 0.246091 -0.241166 0.120751 0.048 Uiso 1 1 calc R U . . .
C28 C 0.1223(5) -0.0080(5) 0.3520(5) 0.0412(13) Uani 1 1 d . . . . .
H28 H 0.058149 -0.083133 0.317398 0.049 Uiso 1 1 calc R U . . .
C22 C 0.6079(5) 0.5512(5) 0.7918(4) 0.0422(13) Uani 1 1 d . . . . .
H22 H 0.667480 0.628715 0.826263 0.051 Uiso 1 1 calc R U . . .
C10 C 0.4593(5) 0.8135(5) 0.8551(4) 0.0403(12) Uani 1 1 d . . . . .
H10 H 0.522861 0.888551 0.884694 0.048 Uiso 1 1 calc R U . . .
C27 C 0.1577(5) 0.0514(5) 0.2766(4) 0.0425(13) Uani 1 1 d . . . . .
H27 H 0.117608 0.014534 0.194237 0.051 Uiso 1 1 calc R U . . .

loop_
_atom_site_aniso_label
_atom_site_aniso_U_11
_atom_site_aniso_U_22
_atom_site_aniso_U_33
_atom_site_aniso_U_23
_atom_site_aniso_U_13
_atom_site_aniso_U_12
Cl01 0.0413(7) 0.0289(7) 0.0412(7) 0.0165(5) 0.0129(5) 0.0082(5)
Cl02 0.0419(7) 0.0383(8) 0.0313(6) 0.0095(5) 0.0164(5) 0.0112(6)
O2 0.047(2) 0.034(2) 0.0384(19) 0.0177(16) 0.0204(15) 0.0148(17)
O1 0.048(2) 0.036(2) 0.042(2) 0.0170(16) 0.0242(16) 0.0167(18)
N3 0.029(2) 0.026(2) 0.031(2) 0.0093(17) 0.0120(16) 0.0065(17)
N5 0.032(2) 0.030(2) 0.032(2) 0.0112(18) 0.0126(17) 0.0082(19)
N1 0.028(2) 0.031(2) 0.032(2) 0.0141(18) 0.0087(16) 0.0091(18)
N2 0.031(2) 0.039(3) 0.029(2) 0.0121(18) 0.0086(16) 0.0111(19)
N4 0.027(2) 0.027(2) 0.032(2) 0.0122(17) 0.0060(16) 0.0018(17)
C4 0.030(3) 0.033(3) 0.023(2) 0.009(2) 0.0072(18) 0.002(2)
C19 0.021(2) 0.029(3) 0.032(2) 0.011(2) 0.0092(18) 0.002(2)
C7 0.028(3) 0.033(3) 0.035(2) 0.012(2) 0.0136(19) 0.009(2)
C12 0.031(3) 0.027(3) 0.032(2) 0.011(2) 0.0093(19) 0.004(2)
C2 0.024(2) 0.029(3) 0.030(2) 0.011(2) 0.0016(18) 0.000(2)
C6 0.029(3) 0.031(3) 0.030(2) 0.013(2) 0.0109(18) 0.007(2)
C34 0.026(3) 0.028(3) 0.029(2) 0.007(2) 0.0082(18) 0.006(2)
C20 0.030(3) 0.032(3) 0.032(2) 0.012(2) 0.0106(19) 0.005(2)
C1 0.032(3) 0.034(3) 0.028(2) 0.013(2) 0.0101(19) 0.008(2)
C25 0.025(2) 0.025(3) 0.028(2) 0.0068(19) 0.0044(18) 0.003(2)
C14 0.034(3) 0.035(3) 0.032(2) 0.012(2) 0.008(2) 0.010(2)
C33 0.029(3) 0.030(3) 0.031(2) 0.010(2) 0.0133(19) 0.012(2)
C8 0.043(3) 0.029(3) 0.030(2) 0.013(2) 0.015(2) 0.012(2)
C26 0.032(3) 0.035(3) 0.035(3) 0.011(2) 0.005(2) 0.010(2)
C30 0.026(2) 0.027(3) 0.036(2) 0.011(2) 0.0131(19) 0.007(2)
C24 0.025(2) 0.030(3) 0.027(2) 0.007(2) 0.0036(18) 0.002(2)
C13 0.025(3) 0.030(3) 0.035(2) 0.014(2) 0.0078(19) 0.010(2)
C18 0.033(3) 0.028(3) 0.037(3) 0.014(2) 0.016(2) 0.014(2)
C23 0.031(3) 0.031(3) 0.033(2) 0.011(2) 0.0017(19) -0.002(2)
C35 0.040(3) 0.041(3) 0.030(2) 0.012(2) 0.012(2) 0.013(3)
C17 0.035(3) 0.031(3) 0.042(3) 0.017(2) 0.009(2) 0.005(2)
C5 0.029(3) 0.030(3) 0.025(2) 0.008(2) 0.0053(18) 0.003(2)
C3 0.030(3) 0.032(3) 0.026(2) 0.005(2) 0.0054(18) 0.005(2)
C21 0.032(3) 0.032(3) 0.024(2) 0.002(2) 0.0006(18) 0.005(2)
C15 0.041(3) 0.032(3) 0.037(3) 0.011(2) 0.010(2) 0.011(2)
C32 0.038(3) 0.027(3) 0.052(3) 0.016(2) 0.022(2) 0.009(2)
C29 0.036(3) 0.024(3) 0.047(3) 0.015(2) 0.012(2) 0.006(2)
C16 0.032(3) 0.035(3) 0.041(3) 0.012(2) 0.007(2) 0.008(2)
C11 0.037(3) 0.034(3) 0.036(3) 0.015(2) 0.010(2) 0.005(2)
C9 0.043(3) 0.030(3) 0.033(2) 0.006(2) 0.009(2) 0.009(2)
C31 0.031(3) 0.030(3) 0.050(3) 0.003(2) 0.015(2) 0.002(2)
C36 0.037(3) 0.050(4) 0.029(2) 0.008(2) 0.007(2) 0.019(3)
C28 0.028(3) 0.026(3) 0.055(3) 0.009(2) 0.003(2) 0.002(2)
C22 0.036(3) 0.028(3) 0.048(3) 0.010(2) 0.000(2) 0.001(2)
C10 0.037(3) 0.032(3) 0.044(3) 0.012(2) 0.006(2) 0.003(2)
C27 0.047(3) 0.038(3) 0.036(3) 0.012(2) 0.005(2) 0.011(3)

loop_
_atom_type_symbol
_atom_type_description
_atom_type_scat_dispersion_real
_atom_type_scat_dispersion_imag
_atom_type_scat_source
C C 0.0033 0.0016 'International Tables Vol C Tables 4.2.6.8 and 6.1.1.4'
H H 0.0000 0.0000 'International Tables Vol C Tables 4.2.6.8 and 6.1.1.4'
Cl Cl 0.1484 0.1585 'International Tables Vol C Tables 4.2.6.8 and 6.1.1.4'
N N 0.0061 0.0033 'International Tables Vol C Tables 4.2.6.8 and 6.1.1.4'
O O 0.0106 0.0060 'International Tables Vol C Tables 4.2.6.8 and 6.1.1.4'

loop_
_geom_angle_atom_site_label_1
_geom_angle_atom_site_label_2
_geom_angle_atom_site_label_3
_geom_angle
_geom_angle_site_symmetry_1
_geom_angle_site_symmetry_3
_geom_angle_publ_flag
C2 O2 H2 109.5 . . ?
C6 O1 H1 109.5 . . ?
C19 N3 C30 118.2(4) . . ?
C34 N5 C33 117.0(4) . . ?
C18 N1 C7 116.9(4) . . ?
C13 N2 C12 117.3(4) . . ?
C24 N4 C25 116.6(4) . . ?
C5 C4 C3 121.0(4) . . ?
C5 C4 H4 119.5 . . ?
C3 C4 H4 119.5 . . ?
N3 C19 C20 119.1(4) . . ?
N3 C19 C24 121.0(4) . . ?
C20 C19 C24 119.9(4) . . ?
N1 C7 C8 119.7(4) . . ?
N1 C7 C12 121.6(4) . . ?
C8 C7 C12 118.7(4) . . ?
N2 C12 C11 119.7(4) . . ?
N2 C12 C7 121.3(4) . . ?
C11 C12 C7 119.0(4) . . ?
O2 C2 C3 119.8(4) . . ?
O2 C2 C1 123.3(4) . . ?
C3 C2 C1 117.0(4) . . ?
O1 C6 C1 122.6(4) . . ?
O1 C6 C5 118.5(4) . . ?
C1 C6 C5 118.9(4) . . ?
N5 C34 C35 119.3(4) . . ?
N5 C34 C33 122.2(4) . 2_656 ?
C35 C34 C33 118.5(4) . 2_656 ?
C21 C20 C19 119.3(4) . . ?
C21 C20 H20 120.3 . . ?
C19 C20 H20 120.3 . . ?
C6 C1 C2 122.5(4) . . ?
C6 C1 H1A 118.8 . . ?
C2 C1 H1A 118.8 . . ?
N4 C25 C26 119.3(4) . . ?
N4 C25 C30 122.7(4) . . ?
C26 C25 C30 118.0(4) . . ?
C15 C14 C13 121.0(4) . . ?
C15 C14 H14 119.5 . . ?
C13 C14 H14 119.5 . . ?
N5 C33 C32 119.1(4) . . ?
N5 C33 C34 120.8(4) . 2_656 ?
C32 C33 C34 120.0(4) . 2_656 ?
C9 C8 C7 120.2(4) . . ?
C9 C8 H8 119.9 . . ?
C7 C8 H8 119.9 . . ?
C27 C26 C25 120.7(5) . . ?
C27 C26 H26 119.6 . . ?
C25 C26 H26 119.6 . . ?
N3 C30 C29 120.6(4) . . ?
N3 C30 C25 119.3(4) . . ?
C29 C30 C25 120.1(4) . . ?
N4 C24 C23 119.0(4) . . ?
N4 C24 C19 122.2(4) . . ?
C23 C24 C19 118.8(4) . . ?
N2 C13 C14 119.7(4) . . ?
N2 C13 C18 121.7(4) . . ?
C14 C13 C18 118.6(4) . . ?
N1 C18 C17 120.5(4) . . ?
N1 C18 C13 121.1(4) . . ?
C17 C18 C13 118.4(4) . . ?
C22 C23 C24 120.5(5) . . ?
C22 C23 H23 119.8 . . ?
C24 C23 H23 119.8 . . ?
C36 C35 C34 120.3(5) . . ?
C36 C35 H35 119.9 . . ?
C34 C35 H35 119.9 . . ?
C16 C17 C18 121.0(5) . . ?
C16 C17 H17 119.5 . . ?
C18 C17 H17 119.5 . . ?
C4 C5 C6 119.7(4) . . ?
C4 C5 Cl01 120.3(4) . . ?
C6 C5 Cl01 120.0(4) . . ?
C4 C3 C2 120.9(4) . . ?
C4 C3 Cl02 120.5(4) . . ?
C2 C3 Cl02 118.5(4) . . ?
C20 C21 C22 121.4(4) . . ?
C20 C21 H21 119.3 . . ?
C22 C21 H21 119.3 . . ?
C14 C15 C16 120.0(5) . . ?
C14 C15 H15 120.0 . . ?
C16 C15 H15 120.0 . . ?
C31 C32 C33 119.4(5) . . ?
C31 C32 H32 120.3 . . ?
C33 C32 H32 120.3 . . ?
C28 C29 C30 119.4(5) . . ?
C28 C29 H29 120.3 . . ?
C30 C29 H29 120.3 . . ?
C17 C16 C15 121.0(5) . . ?
C17 C16 H16 119.5 . . ?
C15 C16 H16 119.5 . . ?
C10 C11 C12 120.4(5) . . ?
C10 C11 H11 119.8 . . ?
C12 C11 H11 119.8 . . ?
C8 C9 C10 121.1(4) . . ?
C8 C9 H9 119.4 . . ?
C10 C9 H9 119.4 . . ?
C32 C31 C36 120.5(5) . 2_656 ?
C32 C31 H31 119.8 . . ?
C36 C31 H31 119.8 2_656 . ?
C35 C36 C31 121.3(4) . 2_656 ?
C35 C36 H36 119.4 . . ?
C31 C36 H36 119.4 2_656 . ?
C29 C28 C27 121.9(5) . . ?
C29 C28 H28 119.0 . . ?
C27 C28 H28 119.0 . . ?
C23 C22 C21 120.1(5) . . ?
C23 C22 H22 120.0 . . ?
C21 C22 H22 120.0 . . ?
C11 C10 C9 120.6(5) . . ?
C11 C10 H10 119.7 . . ?
C9 C10 H10 119.7 . . ?
C26 C27 C28 119.9(5) . . ?
C26 C27 H27 120.1 . . ?
C28 C27 H27 120.1 . . ?

loop_
_geom_bond_atom_site_label_1
_geom_bond_atom_site_label_2
_geom_bond_distance
_geom_bond_site_symmetry_2
_geom_bond_publ_flag
Cl01 C5 1.743(5) . ?
Cl02 C3 1.741(5) . ?
O2 C2 1.338(5) . ?
O2 H2 0.8200 . ?
O1 C6 1.358(5) . ?
O1 H1 0.8200 . ?
N3 C19 1.347(6) . ?
N3 C30 1.363(5) . ?
N5 C34 1.356(6) . ?
N5 C33 1.357(5) . ?
N1 C18 1.344(6) . ?
N1 C7 1.361(6) . ?
N2 C13 1.343(6) . ?
N2 C12 1.348(5) . ?
N4 C24 1.344(5) . ?
N4 C25 1.345(6) . ?
C4 C5 1.378(6) . ?
C4 C3 1.387(6) . ?
C4 H4 0.9300 . ?
C19 C20 1.419(6) . ?
C19 C24 1.431(6) . ?
C7 C8 1.424(6) . ?
C7 C12 1.433(6) . ?
C12 C11 1.423(7) . ?
C2 C3 1.403(6) . ?
C2 C1 1.410(6) . ?
C6 C1 1.381(6) . ?
C6 C5 1.406(6) . ?
C34 C35 1.416(6) . ?
C34 C33 1.428(6) 2_656 ?
C20 C21 1.372(7) . ?
C20 H20 0.9300 . ?
C1 H1A 0.9300 . ?
C25 C26 1.425(6) . ?
C25 C30 1.446(6) . ?
C14 C15 1.351(7) . ?
C14 C13 1.430(6) . ?
C14 H14 0.9300 . ?
C33 C32 1.420(7) . ?
C8 C9 1.365(7) . ?
C8 H8 0.9300 . ?
C26 C27 1.360(7) . ?
C26 H26 0.9300 . ?
C30 C29 1.410(6) . ?
C24 C23 1.429(6) . ?
C13 C18 1.448(6) . ?
C18 C17 1.414(7) . ?
C23 C22 1.363(6) . ?
C23 H23 0.9300 . ?
C35 C36 1.363(7) . ?
C35 H35 0.9300 . ?
C17 C16 1.356(6) . ?
C17 H17 0.9300 . ?
C21 C22 1.429(7) . ?
C21 H21 0.9300 . ?
C15 C16 1.431(7) . ?
C15 H15 0.9300 . ?
C32 C31 1.372(7) . ?
C32 H32 0.9300 . ?
C29 C28 1.354(7) . ?
C29 H29 0.9300 . ?
C16 H16 0.9300 . ?
C11 C10 1.364(6) . ?
C11 H11 0.9300 . ?
C9 C10 1.405(7) . ?
C9 H9 0.9300 . ?
C31 C36 1.412(7) 2_656 ?
C31 H31 0.9300 . ?
C36 H36 0.9300 . ?
C28 C27 1.428(7) . ?
C28 H28 0.9300 . ?
C22 H22 0.9300 . ?
C10 H10 0.9300 . ?
C27 H27 0.9300 . ?
